data_7038083
loop_
_publ_author_name
'Perl, David'
'Bisset, Sean W.'
'Telfer, Shane G.'

_publ_section_title
;
 Postcomplexation synthetic routes to dipyrrin complexes.
;
_journal_issue 6
_journal_name_full 'Dalton transactions (Cambridge, England : 2003)'
_journal_page_first 2440
_journal_page_last 2443
_journal_paper_doi 10.1039/c5dt04466a
_journal_volume 45
_journal_year 2016
_chemical_formula_sum 'C31 H24 N2 O3 P Re S'
_chemical_formula_weight 721.75
_chemical_name_systematic
;
 ?
;
_space_group_crystal_system monoclinic
_space_group_IT_number 7
_space_group_name_Hall 'P -2yac'
_space_group_name_H-M_alt 'P 1 n 1'
_symmetry_space_group_name_Hall 'P -2yac'
_symmetry_space_group_name_H-M 'P 1 n 1'
_atom_sites_solution_hydrogens geom
_audit_creation_method SHELXL-2013
_audit_update_record
;
2015-09-09 deposited with the CCDC.
2016-01-15 downloaded from the CCDC.
;
_cell_angle_alpha 90
_cell_angle_beta 92.133(7)
_cell_angle_gamma 90
_cell_formula_units_Z 2
_cell_length_a 8.5760(2)
_cell_length_b 9.7596(2)
_cell_length_c 16.4484(12)
_cell_measurement_reflns_used 8674
_cell_measurement_temperature 143(2)
_cell_measurement_theta_max 71.7
_cell_measurement_theta_min 6.88
_cell_volume 1375.75(11)
_computing_cell_refinement 'FSProcess in Process-Auto (Rigaku, 1998)'
_computing_data_collection 'CrystalClear (Rigaku, 2005)'
_computing_data_reduction 'FSProcess in Process-Auto (Rigaku, 1998)'
_computing_molecular_graphics 'OLEX (Dolomanov, 2003) and SXGRAPH in WinGX v2013.1'
_computing_publication_material 'SHELXL-13 (Sheldrick, 2013)'
_computing_structure_refinement 'SHELXL-2013 (Sheldrick, 2013)'
_computing_structure_solution 'SHELXS-2013 (Sheldrick, 2013)'
_diffrn_ambient_temperature 143(2)
_diffrn_detector_area_resol_mean 10
_diffrn_measured_fraction_theta_full 0.978
_diffrn_measured_fraction_theta_max 0.965
_diffrn_measurement_device_type 'Rigaku Spider'
_diffrn_measurement_method \w-scans
_diffrn_radiation_type CuK\a
_diffrn_radiation_wavelength 1.54178
_diffrn_reflns_av_R_equivalents 0.0452
_diffrn_reflns_av_unetI/netI 0.0480
_diffrn_reflns_laue_measured_fraction_full 0.978
_diffrn_reflns_laue_measured_fraction_max 0.965
_diffrn_reflns_limit_h_max 10
_diffrn_reflns_limit_h_min -8
_diffrn_reflns_limit_k_max 11
_diffrn_reflns_limit_k_min -12
_diffrn_reflns_limit_l_max 20
_diffrn_reflns_limit_l_min -19
_diffrn_reflns_number 14539
_diffrn_reflns_point_group_measured_fraction_full 0.832
_diffrn_reflns_point_group_measured_fraction_max 0.804
_diffrn_reflns_theta_full 67.679
_diffrn_reflns_theta_max 71.976
_diffrn_reflns_theta_min 6.875
_diffrn_source 'Rigaku MM007 rotating anode'
_exptl_absorpt_coefficient_mu 10.192
_exptl_absorpt_correction_T_max 1.000000
_exptl_absorpt_correction_T_min 0.647835
_exptl_absorpt_correction_type multi-scan
_exptl_absorpt_process_details '(ABSCOR; Higashi, 1995)'
_exptl_crystal_colour red
_exptl_crystal_density_diffrn 1.742
_exptl_crystal_density_method 'not measured'
_exptl_crystal_description plate
_exptl_crystal_F_000 708
_exptl_crystal_size_max 0.570
_exptl_crystal_size_mid 0.340
_exptl_crystal_size_min 0.050
_refine_diff_density_max 2.059
_refine_diff_density_min -2.324
_refine_diff_density_rms 0.246
_refine_ls_abs_structure_details
;
 Flack x determined using 1675 quotients [(I+)-(I-)]/[(I+)+(I-)]
 (Parsons and Flack (2004), Acta Cryst. A60, s61).
;
_refine_ls_abs_structure_Flack -0.006(6)
_refine_ls_extinction_coef 0.00113(14)
_refine_ls_extinction_expression Fc^*^=kFc[1+0.001xFc^2^\l^3^/sin(2\q)]^-1/4^
_refine_ls_extinction_method SHELXL
_refine_ls_goodness_of_fit_ref 1.194
_refine_ls_hydrogen_treatment constr
_refine_ls_matrix_type full
_refine_ls_number_parameters 354
_refine_ls_number_reflns 4338
_refine_ls_number_restraints 200
_refine_ls_restrained_S_all 1.169
_refine_ls_R_factor_all 0.0329
_refine_ls_R_factor_gt 0.0289
_refine_ls_shift/su_max 0.001
_refine_ls_shift/su_mean 0.000
_refine_ls_structure_factor_coef Fsqd
_refine_ls_weighting_details
;
 w=1/[\s^2^(Fo^2^)+11.7483P]
 where P=(Fo^2^+2Fc^2^)/3
;
_refine_ls_weighting_scheme calc
_refine_ls_wR_factor_gt 0.0656
_refine_ls_wR_factor_ref 0.0926
_reflns_Friedel_coverage 0.662
_reflns_friedel_fraction_full 0.685
_reflns_friedel_fraction_max 0.642
_reflns_number_gt 4248
_reflns_number_total 4338
_reflns_threshold_expression 'I > 2\s(I)'
_cod_data_source_file c5dt04466a2.cif
_cod_data_source_block c1
_cod_depositor_comments 'Adding full bibliography for 7038083--7038090.cif.'
_cod_database_code 7038083
_shelx_space_group_comment
;
The symmetry employed for this shelxl refinement is uniquely defined
by the following loop, which should always be used as a source of
symmetry information in preference to the above space-group names.
They are only intended as comments.
;
_shelx_estimated_absorpt_t_min 0.068
_shelx_estimated_absorpt_t_max 0.630
_shelxl_version_number 2013-2

loop_
_space_group_symop_operation_xyz
'x, y, z'
'x+1/2, -y, z+1/2'

loop_
_atom_site_label
_atom_site_type_symbol
_atom_site_fract_x
_atom_site_fract_y
_atom_site_fract_z
_atom_site_U_iso_or_equiv
_atom_site_adp_type
_atom_site_occupancy
_atom_site_site_symmetry_order
_atom_site_calc_flag
_atom_site_refinement_flags_posn
_atom_site_refinement_flags_adp
Re1 Re 0.00165(7) 0.33410(4) 0.41915(6) 0.01371(16) Uani 1 1 d . .
N1 N -0.2170(12) 0.4217(10) 0.3734(6) 0.018(2) Uani 1 1 d . U
N2 N 0.0798(13) 0.3706(11) 0.2963(6) 0.019(2) Uani 1 1 d . U
O15 O 0.1198(12) 0.6184(9) 0.4765(6) 0.033(2) Uani 1 1 d . .
O16 O -0.1170(14) 0.2978(11) 0.5913(5) 0.038(3) Uani 1 1 d . .
O17 O 0.3199(11) 0.2238(10) 0.4783(5) 0.028(2) Uani 1 1 d . .
P1 P -0.0957(4) 0.1072(3) 0.36474(17) 0.0127(6) Uani 1 1 d . .
S1 S -0.1958(5) 0.6054(4) 0.1520(2) 0.0408(10) Uani 1 1 d . .
C2 C 0.218(2) 0.3309(13) 0.2697(9) 0.028(3) Uani 1 1 d . U
H2 H 0.2870 0.2696 0.2975 0.033 Uiso 1 1 calc R U
C3 C 0.2452(17) 0.3932(13) 0.1944(8) 0.026(3) Uani 1 1 d . U
H3 H 0.3345 0.3808 0.1627 0.032 Uiso 1 1 calc R U
C4 C 0.1218(16) 0.4735(12) 0.1755(8) 0.023(3) Uani 1 1 d . U
H4 H 0.1088 0.5291 0.1284 0.028 Uiso 1 1 calc R U
C5 C 0.0141(15) 0.4604(12) 0.2387(7) 0.021(3) Uani 1 1 d . U
C6 C -0.1382(16) 0.5110(13) 0.2397(8) 0.025(3) Uani 1 1 d . U
C7 C -0.2466(14) 0.4853(11) 0.2994(7) 0.017(2) Uani 1 1 d . U
C8 C -0.4115(18) 0.5191(14) 0.2934(9) 0.034(3) Uani 1 1 d . U
H8 H -0.4653 0.5613 0.2486 0.040 Uiso 1 1 calc R U
C9 C -0.4747(19) 0.4781(14) 0.3651(9) 0.034(3) Uani 1 1 d . U
H9 H -0.5803 0.4874 0.3797 0.041 Uiso 1 1 calc R U
C10 C -0.3529(16) 0.4204(13) 0.4121(8) 0.027(3) Uani 1 1 d . U
H10 H -0.3643 0.3843 0.4652 0.032 Uiso 1 1 calc R U
C15 C 0.0779(16) 0.5134(13) 0.4543(8) 0.024(3) Uani 1 1 d . U
C16 C -0.0721(17) 0.3093(14) 0.5257(8) 0.023(3) Uani 1 1 d . U
C17 C 0.1954(15) 0.2595(11) 0.4548(7) 0.017(2) Uani 1 1 d . U
C20 C -0.2007(15) -0.0026(12) 0.4327(7) 0.016(2) Uani 1 1 d . U
C21 C -0.3131(15) 0.0533(13) 0.4830(7) 0.021(3) Uani 1 1 d . U
H21 H -0.3322 0.1491 0.4824 0.025 Uiso 1 1 calc R U
C22 C -0.3966(16) -0.0317(12) 0.5337(8) 0.022(3) Uani 1 1 d . U
H22 H -0.4663 0.0078 0.5707 0.027 Uiso 1 1 calc R U
C23 C -0.3803(18) -0.1700(13) 0.5312(8) 0.026(3) Uani 1 1 d . U
H23 H -0.4430 -0.2268 0.5637 0.032 Uiso 1 1 calc R U
C24 C -0.2713(16) -0.2283(14) 0.4809(8) 0.024(3) Uani 1 1 d . U
H24 H -0.2558 -0.3246 0.4807 0.029 Uiso 1 1 calc R U
C25 C -0.1864(16) -0.1455(12) 0.4314(7) 0.019(2) Uani 1 1 d . U
H25 H -0.1160 -0.1864 0.3953 0.022 Uiso 1 1 calc R U
C30 C -0.2297(14) 0.1208(11) 0.2755(7) 0.016(2) Uani 1 1 d . U
C31 C -0.1719(16) 0.1756(11) 0.2042(7) 0.020(3) Uani 1 1 d . U
H31 H -0.0666 0.2052 0.2021 0.024 Uiso 1 1 calc R U
C32 C -0.2763(17) 0.1861(13) 0.1338(8) 0.023(3) Uani 1 1 d . U
H32 H -0.2396 0.2229 0.0846 0.028 Uiso 1 1 calc R U
C33 C -0.4279(17) 0.1434(13) 0.1373(8) 0.026(3) Uani 1 1 d . U
H33 H -0.4961 0.1490 0.0905 0.031 Uiso 1 1 calc R U
C34 C -0.4814(17) 0.0914(13) 0.2104(8) 0.027(3) Uani 1 1 d . U
H34 H -0.5875 0.0645 0.2132 0.032 Uiso 1 1 calc R U
C35 C -0.3847(16) 0.0784(13) 0.2778(8) 0.026(3) Uani 1 1 d . U
H35 H -0.4231 0.0404 0.3263 0.031 Uiso 1 1 calc R U
C40 C 0.0593(14) -0.0071(12) 0.3331(7) 0.016(2) Uani 1 1 d . U
C41 C 0.1737(15) -0.0467(13) 0.3925(7) 0.018(3) Uani 1 1 d . U
H41 H 0.1745 -0.0078 0.4455 0.022 Uiso 1 1 calc R U
C42 C 0.283(2) -0.1417(15) 0.3729(10) 0.038(4) Uani 1 1 d . U
H42 H 0.3571 -0.1707 0.4139 0.045 Uiso 1 1 calc R U
C43 C 0.291(2) -0.1968(16) 0.2962(9) 0.036(3) Uani 1 1 d . U
H43 H 0.3720 -0.2587 0.2836 0.044 Uiso 1 1 calc R U
C44 C 0.179(2) -0.1607(14) 0.2380(10) 0.037(4) Uani 1 1 d . U
H44 H 0.1788 -0.2024 0.1858 0.045 Uiso 1 1 calc R U
C45 C 0.0655(17) -0.0625(13) 0.2554(8) 0.025(3) Uani 1 1 d . U
H45 H -0.0075 -0.0339 0.2140 0.030 Uiso 1 1 calc R U
C100 C -0.2750(18) 0.7627(15) 0.1892(9) 0.032(3) Uani 1 1 d . U
H10A H -0.3867 0.7511 0.1976 0.048 Uiso 1 1 calc R U
H10B H -0.2598 0.8358 0.1494 0.048 Uiso 1 1 calc R U
H10C H -0.2216 0.7871 0.2409 0.048 Uiso 1 1 calc R U

loop_
_atom_site_aniso_label
_atom_site_aniso_U_11
_atom_site_aniso_U_22
_atom_site_aniso_U_33
_atom_site_aniso_U_23
_atom_site_aniso_U_13
_atom_site_aniso_U_12
Re1 0.0160(3) 0.0127(2) 0.0126(2) -0.0011(3) 0.00273(16) 0.0004(3)
N1 0.018(2) 0.018(2) 0.019(2) -0.0007(13) 0.0009(13) 0.0007(13)
N2 0.019(2) 0.019(2) 0.019(2) 0.0000(13) 0.0007(13) 0.0000(13)
O15 0.045(7) 0.024(5) 0.028(5) -0.004(4) -0.012(5) -0.009(5)
O16 0.052(8) 0.049(6) 0.014(5) -0.008(4) 0.013(5) -0.010(6)
O17 0.021(5) 0.035(5) 0.027(5) -0.003(4) -0.014(4) 0.005(4)
P1 0.0159(16) 0.0108(12) 0.0118(13) 0.0006(10) 0.0040(12) 0.0016(11)
S1 0.060(3) 0.038(2) 0.0231(17) 0.0058(15) -0.0065(17) 0.0235(19)
C2 0.028(3) 0.027(3) 0.027(3) -0.0001(13) 0.0016(14) -0.0003(13)
C3 0.026(3) 0.026(3) 0.026(3) -0.0001(13) 0.0016(14) 0.0001(13)
C4 0.023(3) 0.023(3) 0.023(3) -0.0003(13) 0.0010(14) -0.0004(13)
C5 0.021(3) 0.020(3) 0.020(3) -0.0001(13) 0.0012(13) -0.0002(13)
C6 0.026(3) 0.025(3) 0.025(3) -0.0001(13) 0.0010(14) 0.0002(13)
C7 0.017(3) 0.017(3) 0.017(3) -0.0002(13) -0.0003(13) -0.0001(13)
C8 0.034(3) 0.033(3) 0.034(3) -0.0001(13) 0.0014(14) 0.0004(14)
C9 0.034(4) 0.033(3) 0.034(3) -0.0003(13) 0.0015(14) -0.0002(14)
C10 0.027(3) 0.027(3) 0.027(3) -0.0002(13) 0.0013(14) 0.0003(13)
C15 0.023(3) 0.024(3) 0.023(3) 0.0005(13) 0.0011(14) -0.0001(13)
C16 0.023(3) 0.022(3) 0.023(3) -0.0002(13) 0.0007(14) 0.0003(13)
C17 0.017(3) 0.017(3) 0.016(3) -0.0006(13) 0.0002(13) 0.0001(13)
C20 0.017(3) 0.017(3) 0.016(3) 0.0001(13) 0.0001(13) 0.0002(13)
C21 0.021(3) 0.021(3) 0.021(3) -0.0002(13) 0.0007(13) 0.0001(13)
C22 0.023(3) 0.023(3) 0.022(3) -0.0002(13) 0.0010(13) -0.0005(13)
C23 0.027(3) 0.027(3) 0.026(3) 0.0007(13) 0.0005(14) -0.0005(13)
C24 0.024(3) 0.024(3) 0.025(3) 0.0010(13) 0.0006(14) -0.0002(13)
C25 0.019(3) 0.018(3) 0.019(3) 0.0003(13) 0.0009(13) 0.0003(13)
C30 0.016(3) 0.015(3) 0.016(3) 0.0000(13) 0.0011(13) 0.0003(13)
C31 0.020(3) 0.020(3) 0.019(3) -0.0002(13) 0.0003(13) -0.0002(13)
C32 0.024(3) 0.023(3) 0.023(3) 0.0005(13) 0.0006(14) 0.0006(13)
C33 0.026(3) 0.026(3) 0.026(3) -0.0002(13) -0.0002(14) 0.0007(13)
C34 0.026(3) 0.027(3) 0.027(3) 0.0000(13) 0.0001(14) 0.0002(13)
C35 0.025(3) 0.026(3) 0.026(3) -0.0001(13) 0.0013(14) -0.0005(13)
C40 0.015(3) 0.016(3) 0.016(3) 0.0003(13) 0.0003(13) -0.0002(13)
C41 0.018(3) 0.018(3) 0.019(3) -0.0001(13) 0.0001(13) 0.0004(13)
C42 0.038(4) 0.037(4) 0.038(4) 0.0005(14) 0.0014(14) 0.0004(14)
C43 0.036(4) 0.036(4) 0.037(4) 0.0000(14) 0.0021(14) 0.0008(14)
C44 0.037(4) 0.037(4) 0.037(4) -0.0006(14) 0.0021(14) 0.0008(14)
C45 0.025(3) 0.025(3) 0.025(3) 0.0001(13) 0.0014(14) 0.0003(13)
C100 0.032(4) 0.032(4) 0.032(4) 0.001(3) -0.002(3) 0.000(3)

loop_
_atom_type_symbol
_atom_type_description
_atom_type_scat_dispersion_real
_atom_type_scat_dispersion_imag
_atom_type_scat_source
C C 0.0181 0.0091 'International Tables Vol C Tables 4.2.6.8 and 6.1.1.4'
H H 0.0000 0.0000 'International Tables Vol C Tables 4.2.6.8 and 6.1.1.4'
N N 0.0311 0.0180 'International Tables Vol C Tables 4.2.6.8 and 6.1.1.4'
O O 0.0492 0.0322 'International Tables Vol C Tables 4.2.6.8 and 6.1.1.4'
P P 0.2955 0.4335 'International Tables Vol C Tables 4.2.6.8 and 6.1.1.4'
S S 0.3331 0.5567 'International Tables Vol C Tables 4.2.6.8 and 6.1.1.4'
Re Re -5.2083 5.8923 'International Tables Vol C Tables 4.2.6.8 and 6.1.1.4'

loop_
_geom_angle_atom_site_label_1
_geom_angle_atom_site_label_2
_geom_angle_atom_site_label_3
_geom_angle
C17 Re1 C16 89.1(5)
C17 Re1 C15 88.4(5)
C16 Re1 C15 87.7(6)
C17 Re1 N1 177.6(4)
C16 Re1 N1 93.3(5)
C15 Re1 N1 91.4(5)
C17 Re1 N2 93.1(4)
C16 Re1 N2 177.5(6)
C15 Re1 N2 91.0(5)
N1 Re1 N2 84.6(4)
C17 Re1 P1 92.7(4)
C16 Re1 P1 95.6(4)
C15 Re1 P1 176.5(4)
N1 Re1 P1 87.3(3)
N2 Re1 P1 85.6(3)
C10 N1 C7 106.6(11)
C10 N1 Re1 125.7(9)
C7 N1 Re1 127.6(8)
C2 N2 C5 107.4(11)
C2 N2 Re1 124.3(10)
C5 N2 Re1 127.0(8)
C20 P1 C40 101.4(5)
C20 P1 C30 103.0(6)
C40 P1 C30 104.9(5)
C20 P1 Re1 117.8(4)
C40 P1 Re1 113.8(4)
C30 P1 Re1 114.2(4)
C6 S1 C100 105.4(7)
N2 C2 C3 110.1(14)
C4 C3 C2 107.3(13)
C3 C4 C5 107.9(11)
N2 C5 C6 124.6(11)
N2 C5 C4 107.2(11)
C6 C5 C4 127.6(12)
C5 C6 C7 126.2(12)
C5 C6 S1 114.1(9)
C7 C6 S1 119.6(10)
N1 C7 C6 126.4(11)
N1 C7 C8 108.0(10)
C6 C7 C8 125.6(12)
C9 C8 C7 106.9(13)
C8 C9 C10 106.3(14)
N1 C10 C9 112.1(12)
O15 C15 Re1 178.2(12)
O16 C16 Re1 178.2(12)
O17 C17 Re1 174.6(10)
C25 C20 C21 117.3(11)
C25 C20 P1 122.2(9)
C21 C20 P1 120.1(9)
C22 C21 C20 120.1(11)
C23 C22 C21 121.2(12)
C22 C23 C24 119.7(13)
C25 C24 C23 119.6(12)
C24 C25 C20 121.8(12)
C35 C30 C31 120.3(12)
C35 C30 P1 121.7(9)
C31 C30 P1 118.0(10)
C30 C31 C32 118.2(12)
C33 C32 C31 120.5(12)
C32 C33 C34 119.3(14)
C35 C34 C33 121.6(14)
C34 C35 C30 120.1(12)
C45 C40 C41 118.7(11)
C45 C40 P1 123.5(10)
C41 C40 P1 117.7(8)
C42 C41 C40 119.2(12)
C41 C42 C43 122.5(16)
C44 C43 C42 118.9(15)
C43 C44 C45 120.3(14)
C40 C45 C44 120.2(14)

loop_
_geom_bond_atom_site_label_1
_geom_bond_atom_site_label_2
_geom_bond_distance
Re1 C17 1.887(13)
Re1 C16 1.901(13)
Re1 C15 1.948(13)
Re1 N1 2.170(11)
Re1 N2 2.182(10)
Re1 P1 2.519(3)
N1 C10 1.349(16)
N1 C7 1.381(15)
N2 C2 1.332(18)
N2 C5 1.394(16)
O15 C15 1.141(15)
O16 C16 1.164(15)
O17 C17 1.175(15)
P1 C20 1.812(12)
P1 C40 1.826(12)
P1 C30 1.835(13)
S1 C6 1.766(13)
S1 C100 1.796(15)
C2 C3 1.407(18)
C3 C4 1.344(19)
C4 C5 1.421(16)
C5 C6 1.397(18)
C6 C7 1.401(16)
C7 C8 1.452(19)
C8 C9 1.375(19)
C9 C10 1.40(2)
C20 C25 1.400(16)
C20 C21 1.403(16)
C21 C22 1.393(16)
C22 C23 1.358(17)
C23 C24 1.393(18)
C24 C25 1.375(17)
C30 C35 1.395(17)
C30 C31 1.396(16)
C31 C32 1.440(19)
C32 C33 1.369(19)
C33 C34 1.398(18)
C34 C35 1.366(19)
C40 C45 1.390(16)
C40 C41 1.413(17)
C41 C42 1.367(19)
C42 C43 1.38(2)
C43 C44 1.37(2)
C44 C45 1.404(19)
